data_3000042
loop_
_publ_author_name
'Armel Le Bail'
'Lubomir Smrcok'

_publ_section_title
;
 Face-sharing octahedra in Cs~2~AlF~5~ and Cs~3~Al~2~F~9~
;
_journal_issue 2
_journal_name_full 'Powder Diffraction'
_journal_page_first 130
_journal_page_last 138
_journal_paper_doi 10.1017/S0885715614001444
_journal_volume 30
_journal_year 2015
_chemical_formula_moiety 'Al2 F9, 3(Cs)'
_chemical_formula_sum 'Al2 Cs3 F9'
_chemical_formula_weight 623.69
_space_group_IT_number 194
_symmetry_cell_setting hexagonal
_symmetry_space_group_name_Hall '-P 6c 2c'
_symmetry_space_group_name_H-M 'P 63/m m c'
_cell_angle_alpha 90.00000
_cell_angle_beta 90.00000
_cell_angle_gamma 120.00000
_cell_formula_units_Z 2
_cell_length_a 6.25350(19)
_cell_length_b 6.25350(19)
_cell_length_c 14.7193(6)
_cell_measurement_temperature 295
_cell_volume 498.50(3)
_computing_molecular_graphics DIAMOND
_computing_structure_refinement FULLPROF
_diffrn_ambient_temperature 295
_diffrn_measurement_device_type 'Siemens D500'
_diffrn_measurement_method 'step scan'
_diffrn_radiation_monochromator graphite
_diffrn_radiation_source 'X-ray tube'
_diffrn_radiation_type CuK\a
_diffrn_radiation_wavelength 1.5418
_exptl_absorpt_coefficient_mu 87.832
_exptl_crystal_density_diffrn 4.155
_exptl_crystal_F_000 544.0
_pd_char_colour white
_pd_meas_2theta_range_inc 0.040000
_pd_meas_2theta_range_max 130.00000
_pd_meas_2theta_range_min 10.00000
_pd_meas_number_of_points 3001
_pd_proc_2theta_range_inc 0.040000
_pd_proc_2theta_range_max 129.9674
_pd_proc_2theta_range_min 9.9674
_pd_proc_ls_prof_R_factor 9.0741
_pd_proc_ls_prof_wR_expected 3.9430
_pd_proc_ls_prof_wR_factor 12.4418
_pd_proc_wavelength 1.540560
_refine_ls_goodness_of_fit_all 3.154
_refine_ls_number_parameters 61
_refine_ls_number_reflns 199
_refine_ls_number_restraints 0
_refine_ls_R_I_factor 5.9856
_refine_ls_shift/su_max 0.03
_cod_data_source_file Cs3AlF9.cif
_cod_data_source_block Cs3Al2F9
_cod_depositor_comments 'Releasing structure 3000042 into public domain as published material.'
_cod_database_code 3000042
_pd_proc_ls_prof_cr_factor 16.3283
_pd_proc_ls_prof_cwr_factor 19.2966
_pd_proc_ls_prof_cwr_expected 6.1154
_pd_proc_ls_prof_chi2 9.9565
_pd_proc_ls_prof_echi2 9.9565

loop_
_symmetry_equiv_pos_as_xyz
x,y,z
x-y,x,z+1/2
-y,x-y,z
-x,-y,z+1/2
-x+y,-x,z
y,-x+y,z+1/2
-y,-x,z
-x,-x+y,z+1/2
-x+y,y,z
y,x,z+1/2
x,x-y,z
x-y,-y,z+1/2
-x,-y,-z
-x+y,-x,-z+1/2
y,-x+y,-z
x,y,-z+1/2
x-y,x,-z
-y,x-y,-z+1/2
y,x,-z
x,x-y,-z+1/2
x-y,-y,-z
-y,-x,-z+1/2
-x,-x+y,-z
-x+y,y,-z+1/2

loop_
_atom_site_label
_atom_site_fract_x
_atom_site_fract_y
_atom_site_fract_z
_atom_site_U_iso_or_equiv
_atom_site_occupancy
_atom_site_adp_type
_atom_site_type_symbol
CS1 0.33333 0.66667 0.75000 0.031(5) 1.00000 Uani CS
CS2 0.33333 0.66667 0.4267(3) 0.025(3) 1.00000 Uani CS
AL1 0.00000 0.00000 0.1653(17) 0.021(3) 1.00000 Uiso AL
F1 0.140(2) 0.281(2) 0.25000 0.039(3) 1.00000 Uiso F
F2 0.265(2) 0.132(2) 0.0958(11) 0.039(3) 1.00000 Uiso F

loop_
_atom_site_aniso_label
_atom_site_aniso_U_11
_atom_site_aniso_U_22
_atom_site_aniso_U_33
_atom_site_aniso_U_12
_atom_site_aniso_U_13
_atom_site_aniso_U_23
_atom_site_aniso_type_symbol
Cs1 0.032(5) 0.032(5) 0.028(4) 0.016(5) 0.00000 0.00000 Cs
Cs2 0.018(3) 0.018(3) 0.039(3) 0.009(3) 0.00000 0.00000 Cs

loop_
_atom_type_symbol
_atom_type_scat_Cromer_Mann_a1
_atom_type_scat_Cromer_Mann_b1
_atom_type_scat_Cromer_Mann_a2
_atom_type_scat_Cromer_Mann_b2
_atom_type_scat_Cromer_Mann_a3
_atom_type_scat_Cromer_Mann_b3
_atom_type_scat_Cromer_Mann_a4
_atom_type_scat_Cromer_Mann_b4
_atom_type_scat_Cromer_Mann_c
_atom_type_scat_dispersion_real
_atom_type_scat_dispersion_imag
_atom_type_scat_source
Cs 20.35240 3.55200 19.12780 0.30860 10.28210 23.71280 0.96150 59.45650 3.27910 -0.7460 7.90500 International_Tables_for_Crystallography_Vol.C(1991)_Tables_6.1.1.4_and_6.1.1.5
Al 4.17448 1.93816 3.38760 4.14553 1.20296 0.22875 0.52814 8.28524 0.70679 0.21300 0.24600 International_Tables_for_Crystallography_Vol.C(1991)_Tables_6.1.1.4_and_6.1.1.5
F 3.63220 5.27756 3.51057 14.73530 1.26064 0.44226 0.94071 47.34370 0.65340 0.07300 0.05300 International_Tables_for_Crystallography_Vol.C(1991)_Tables_6.1.1.4_and_6.1.1.5

loop_
_geom_angle_atom_site_label_1
_geom_angle_atom_site_label_2
_geom_angle_atom_site_label_3
_geom_angle
_geom_angle_site_symmetry_1
_geom_angle_site_symmetry_3
F1 AL1 F1 84.1(9) 1_555 3_555
F1 AL1 F1 84.1(11) 1_555 5_555
F1 AL1 F1 84.2(11) 1_555 11_555
F1 AL1 F2 93.2(12) 1_555 1_555
F1 AL1 F2 92.9(11) 1_555 3_555
F1 AL1 F2 176.2(13) 1_555 5_555
F1 AL1 F2 93.0(11) 1_555 9_555
F1 AL1 F1 84.1(11) 3_555 5_555
F1 AL1 F1 84.0(11) 3_555 11_555
F1 AL1 F2 176.2(13) 3_555 1_555
F1 AL1 F2 93.2(11) 3_555 3_555
F1 AL1 F2 92.9(11) 3_555 5_555
F1 AL1 F2 93.0(11) 3_555 9_555
F1 AL1 F2 92.9(11) 5_555 1_555
F1 AL1 F2 176.2(15) 5_555 3_555
F1 AL1 F2 93.2(11) 5_555 5_555
F1 AL1 F2 176.2(15) 5_555 9_555
F1 AL1 F2 93.0(11) 11_555 1_555
F1 AL1 F2 176.2(15) 11_555 3_555
F1 AL1 F2 93.0(11) 11_555 5_555
F1 AL1 F2 176.2(15) 11_555 9_555
F2 AL1 F2 89.7(13) 1_555 3_555
F2 AL1 F2 89.7(11) 1_555 5_555
F2 AL1 F2 89.8(13) 1_555 9_555
F2 AL1 F2 89.7(13) 3_555 5_555
F2 AL1 F2 89.5(13) 5_555 9_555

loop_
_geom_bond_atom_site_label_1
_geom_bond_atom_site_label_2
_geom_bond_distance
_geom_bond_site_symmetry_2
CS1 AL1 3.820(8) 2_555
CS1 AL1 3.820(8) 2_565
CS1 AL1 3.820(8) 2_665
CS1 AL1 3.820(8) 13_556
CS1 AL1 3.820(8) 13_566
CS1 AL1 3.820(8) 13_666
CS1 F1 3.143(9) 2_555
CS1 F1 3.136(9) 2_665
CS1 F1 3.136(14) 4_565
CS1 F1 3.143(14) 4_665
CS1 F1 3.136(14) 6_555
CS1 F1 3.143(14) 6_565
CS1 F1 3.136(9) 8_555
CS1 F1 3.143(9) 8_665
CS1 F1 3.136(14) 10_565
CS1 F2 3.144(14) 2_555
CS1 F2 3.144(14) 4_665
CS1 F2 3.144(16) 6_565
CS1 F2 3.144(14) 8_665
CS1 F2 3.144(16) 12_565
CS1 F2 3.144(14) 13_666
CS1 F2 3.144(16) 15_566
CS1 F2 3.144(14) 17_556
CS1 F2 3.144(16) 21_566
CS1 F2 3.144(14) 23_666
CS2 AL1 3.856(9) 14_555
CS2 AL1 3.856(9) 14_565
CS2 AL1 3.856(9) 14_665
CS2 F1 3.336(8) 1_555
CS2 F1 3.336(8) 3_665
CS2 F1 3.336(10) 5_565
CS2 F1 3.336(10) 11_565
CS2 F2 3.306(15) 2_555
CS2 F2 3.306(15) 4_665
CS2 F2 3.306(16) 6_565
CS2 F2 3.306(15) 8_665
CS2 F2 3.306(16) 12_565
CS2 F2 3.169(15) 14_565
CS2 F2 3.163(13) 14_665
CS2 F2 3.169(13) 16_555
CS2 F2 3.163(15) 16_565
CS2 F2 3.163(9) 18_555
CS2 F2 3.169(9) 18_665
CS2 F2 3.169(15) 20_565
CS2 F2 3.169(13) 22_665
CS2 F2 3.169(9) 24_555
CS2 F2 3.163(9) 24_665
AL1 CS1 3.820(8) 2_544
AL1 CS1 3.820(8) 2_554
AL1 CS1 3.820(8) 2_654
AL1 CS2 3.856(9) 14_455
AL1 CS2 3.856(9) 14_555
AL1 CS2 3.856(9) 14_565
AL1 AL1 2.49(4) 14_555
AL1 F1 1.967(18) 1_555
AL1 F1 1.967(18) 3_555
AL1 F1 1.967(20) 5_555
AL1 F1 1.967(20) 11_555
AL1 F2 1.762(19) 1_555
AL1 F2 1.76(2) 3_555
AL1 F2 1.762(19) 5_555
AL1 F2 1.76(2) 9_555
AL1 F2 3.80(3) 14_555
AL1 F2 3.80(3) 16_555
AL1 F2 3.80(3) 18_555
AL1 F2 3.80(3) 24_555
F1 CS1 3.136(14) 2_554
F1 CS1 3.143(14) 2_654
F1 CS2 3.336(8) 1_555
F1 CS2 3.336(8) 14_565
F1 AL1 1.967(18) 1_555
F1 AL1 1.967(18) 14_555
F1 F1 2.636(13) 3_555
F1 F1 3.618(13) 3_665
F1 F1 2.636(20) 5_555
F1 F1 3.618(20) 5_565
F1 F1 2.639(20) 11_555
F1 F1 3.615(20) 11_565
F1 F2 2.713(18) 1_555
F1 F2 2.707(16) 3_555
F1 F2 3.728(16) 5_555
F1 F2 2.710(16) 9_555
F1 F2 3.728(16) 14_555
F1 F2 2.713(18) 16_555
F1 F2 2.707(16) 18_555
F1 F2 2.710(16) 24_555
F2 CS1 3.144(14) 2_654
F2 CS2 3.306(15) 2_654
F2 CS2 3.163(15) 14_555
F2 CS2 3.169(13) 14_565
F2 AL1 1.762(19) 1_555
F2 AL1 3.80(3) 14_555
F2 F1 2.713(18) 1_555
F2 F1 3.728(16) 3_555
F2 F1 2.707(16) 5_555
F2 F1 2.710(16) 11_555
F2 F2 2.486(20) 3_555
F2 F2 3.768(20) 3_655
F2 F2 2.486(13) 5_555
F2 F2 3.768(13) 5_665
F2 F2 3.771(13) 7_665
F2 F2 2.489(20) 9_555
F2 F2 3.765(20) 9_655
F2 F2 3.16(2) 15_555
F2 F2 3.16(2) 17_555
F2 F2 3.16(2) 21_555
